data_4510855
loop_
_publ_author_name
'Fischer, Conrad'
'Bombicz, Petra'
'Seichter, Wilhelm'
'Katzsch, Felix'
'Weber, Edwin'

_publ_section_title
;
 Bridge-Disubstituted Calix[4]arenes in the Rare 1,2-Alternate
 Conformation: Control of the Inclusion Behavior Depending on the Bridge
 Substituents
;
_journal_issue 5
_journal_name_full 'Crystal Growth &amp; Design'
_journal_page_first 2445
_journal_paper_doi 10.1021/cg3000735
_journal_volume 12
_journal_year 2012
_chemical_absolute_configuration R
_chemical_formula_moiety 'C51 H70 O4, 2(C2 H3 N'
_chemical_formula_sum 'C55 H76 N2 O4'
_chemical_formula_weight 829.18
_chemical_name_systematic
; 
 ? 
;
_space_group_IT_number 4
_symmetry_cell_setting monoclinic
_symmetry_space_group_name_Hall 'P 2yb'
_symmetry_space_group_name_H-M 'P 1 21 1'
_atom_sites_solution_hydrogens geom
_atom_sites_solution_primary direct
_atom_sites_solution_secondary difmap
_audit_creation_method SHELXL-97
_cell_angle_alpha 90.00
_cell_angle_beta 96.505(2)
_cell_angle_gamma 90.00
_cell_formula_units_Z 2
_cell_length_a 9.7348(6)
_cell_length_b 11.0149(7)
_cell_length_c 23.2365(15)
_cell_measurement_reflns_used 9307
_cell_measurement_temperature 133(2)
_cell_measurement_theta_max 30.53
_cell_measurement_theta_min 2.19
_cell_volume 2475.6(3)
_computing_cell_refinement 'SAINT-NT (Sheldrick, 2008)'
_computing_data_collection 'Kappa APEX 2 (Bruker AXS)'
_computing_data_reduction SAINT
_computing_molecular_graphics 'ORTEP-3 (Farrugia)'
_computing_publication_material SHELXTL
_computing_structure_refinement 'SHELXL-97 (Sheldrick, 1997)'
_computing_structure_solution 'SHELXS-97 (Sheldrick, 1990)'
_diffrn_ambient_temperature 133(2)
_diffrn_measured_fraction_theta_full 0.979
_diffrn_measured_fraction_theta_max 0.979
_diffrn_measurement_device_type 'CCD area detector'
_diffrn_measurement_method 'phi and omega scans'
_diffrn_radiation_monochromator graphite
_diffrn_radiation_source 'fine-focus sealed tube'
_diffrn_radiation_type MoK\a
_diffrn_radiation_wavelength 0.71073
_diffrn_reflns_av_R_equivalents 0.0249
_diffrn_reflns_av_sigmaI/netI 0.0247
_diffrn_reflns_limit_h_max 12
_diffrn_reflns_limit_h_min -12
_diffrn_reflns_limit_k_max 12
_diffrn_reflns_limit_k_min -13
_diffrn_reflns_limit_l_max 28
_diffrn_reflns_limit_l_min -28
_diffrn_reflns_number 20946
_diffrn_reflns_theta_full 26.10
_diffrn_reflns_theta_max 26.10
_diffrn_reflns_theta_min 0.88
_diffrn_standards_decay_% <1%
_exptl_absorpt_coefficient_mu 0.069
_exptl_absorpt_correction_T_max 0.9817
_exptl_absorpt_correction_T_min 0.9398
_exptl_absorpt_correction_type multi-scan
_exptl_absorpt_process_details 'SADABS (Sheldrick, 2004)'
_exptl_crystal_colour colourless
_exptl_crystal_density_diffrn 1.112
_exptl_crystal_density_method 'not measured'
_exptl_crystal_description irregular
_exptl_crystal_F_000 904
_exptl_crystal_size_max 0.45
_exptl_crystal_size_mid 0.36
_exptl_crystal_size_min 0.27
_refine_diff_density_max 0.530
_refine_diff_density_min -0.518
_refine_diff_density_rms 0.138
_refine_ls_abs_structure_details 'Flack H D (1983), Acta Cryst. A39, 876-881'
_refine_ls_extinction_method none
_refine_ls_goodness_of_fit_ref 1.097
_refine_ls_hydrogen_treatment constr
_refine_ls_matrix_type full
_refine_ls_number_parameters 571
_refine_ls_number_reflns 5076
_refine_ls_number_restraints 1
_refine_ls_restrained_S_all 1.097
_refine_ls_R_factor_all 0.0814
_refine_ls_R_factor_gt 0.0585
_refine_ls_shift/su_max 0.000
_refine_ls_shift/su_mean 0.000
_refine_ls_structure_factor_coef Fsqd
_refine_ls_weighting_details 'calc w=1/[\s^2^(Fo^2^)+(0.1071P)^2^+3.7884P] where P=(Fo^2^+2Fc^2^)/3'
_refine_ls_weighting_scheme calc
_refine_ls_wR_factor_gt 0.1844
_refine_ls_wR_factor_ref 0.2205
_reflns_number_gt 4126
_reflns_number_total 5076
_reflns_threshold_expression >2sigma(I)
_cod_data_source_file 2aNEW.cif
_cod_data_source_block guish_32a_0m
_cod_depositor_comments
;
The following automatic conversions were performed:

'_exptl_absorpt_correction_type' value 'multi scan' changed to
'multi-scan' according to
/usr/data/users/saulius/automatic-downloads/retrospective/ACS/lib/dictionaries/cif_core.dic
dictionary named 'cif_core.dic' version 2.4.2 from 2011-04-26.

Automatic conversion script
Id: cif_fix_values 2281 2013-09-26 08:29:07Z andrius 
;
_cod_original_sg_symbol_H-M 'P 21'
_cod_database_code 4510855

loop_
_symmetry_equiv_pos_as_xyz
'x, y, z'
'-x, y+1/2, -z'

loop_
_atom_site_label
_atom_site_type_symbol
_atom_site_fract_x
_atom_site_fract_y
_atom_site_fract_z
_atom_site_U_iso_or_equiv
_atom_site_adp_type
_atom_site_occupancy
_atom_site_symmetry_multiplicity
_atom_site_calc_flag
_atom_site_refinement_flags
O1 O 0.7588(4) 0.6664(5) 0.30246(18) 0.0238(10) Uani 1 1 d .
O2 O 0.5077(5) 0.5136(4) 0.23537(19) 0.0250(11) Uani 1 1 d .
O3 O 0.7433(5) 0.2655(5) 0.19639(17) 0.0241(11) Uani 1 1 d .
O4 O 0.9947(5) 0.4220(5) 0.26377(18) 0.0260(11) Uani 1 1 d .
C1 C 0.8093(6) 0.5907(6) 0.3478(3) 0.0222(14) Uani 1 1 d .
C2 C 0.9540(7) 0.5780(6) 0.3597(2) 0.0224(14) Uani 1 1 d .
C3 C 1.0007(7) 0.5020(6) 0.4078(2) 0.0224(14) Uani 1 1 d .
H3 H 1.0977 0.4924 0.4172 0.027 Uiso 1 1 calc R
C4 C 0.9151(6) 0.4417(6) 0.4415(3) 0.0210(13) Uani 1 1 d .
C5 C 0.7707(7) 0.4516(6) 0.4236(2) 0.0230(14) Uani 1 1 d .
H5 H 0.7075 0.4069 0.4437 0.028 Uiso 1 1 calc R
C6 C 0.7204(6) 0.5251(6) 0.3776(2) 0.0184(13) Uani 1 1 d .
C7 C 0.5596(6) 0.5316(7) 0.3579(3) 0.0234(14) Uani 1 1 d .
H7 H 0.5423 0.5990 0.3292 0.028 Uiso 1 1 calc R
C8 C 0.4931(5) 0.4067(7) 0.2663(2) 0.0218(14) Uani 1 1 d .
C9 C 0.5132(6) 0.4104(7) 0.3272(2) 0.0216(14) Uani 1 1 d .
C10 C 0.4931(6) 0.3048(7) 0.3575(3) 0.0222(14) Uani 1 1 d .
H10 H 0.5064 0.3071 0.3986 0.027 Uiso 1 1 calc R
C11 C 0.4556(6) 0.1987(7) 0.3311(3) 0.0228(14) Uani 1 1 d .
C12 C 0.4468(6) 0.1936(7) 0.2705(3) 0.0238(15) Uani 1 1 d .
H12 H 0.4280 0.1185 0.2511 0.029 Uiso 1 1 calc R
C13 C 0.4655(7) 0.2979(7) 0.2385(3) 0.0219(15) Uani 1 1 d .
C14 C 0.4427(7) 0.2895(8) 0.1721(2) 0.0302(17) Uani 1 1 d .
H14A H 0.3495 0.3219 0.1590 0.036 Uiso 1 1 calc R
H14B H 0.4428 0.2026 0.1613 0.036 Uiso 1 1 calc R
C15 C 0.6913(7) 0.3431(6) 0.1523(2) 0.0195(13) Uani 1 1 d .
C16 C 0.5489(6) 0.3568(7) 0.1380(2) 0.0226(14) Uani 1 1 d .
C17 C 0.4990(6) 0.4268(7) 0.0934(2) 0.0231(14) Uani 1 1 d .
H17 H 0.4018 0.4349 0.0841 0.028 Uiso 1 1 calc R
C18 C 0.5900(7) 0.4892(6) 0.0594(2) 0.0216(14) Uani 1 1 d .
C19 C 0.7280(6) 0.4770(6) 0.0744(2) 0.0171(12) Uani 1 1 d .
H19 H 0.7890 0.5180 0.0518 0.021 Uiso 1 1 calc R
C20 C 0.7858(6) 0.4060(7) 0.1220(3) 0.0219(13) Uani 1 1 d .
C21 C 0.9385(6) 0.4048(6) 0.1393(3) 0.0201(13) Uani 1 1 d .
H21 H 0.9564 0.3377 0.1682 0.024 Uiso 1 1 calc R
C22 C 1.0032(6) 0.5256(6) 0.2313(3) 0.0206(13) Uani 1 1 d .
C23 C 0.9834(6) 0.5195(6) 0.1705(3) 0.0195(13) Uani 1 1 d .
C24 C 1.0072(7) 0.6259(6) 0.1405(3) 0.0214(14) Uani 1 1 d .
H24 H 1.0005 0.6230 0.0994 0.026 Uiso 1 1 calc R
C25 C 1.0413(6) 0.7395(6) 0.1687(3) 0.0204(13) Uani 1 1 d .
C26 C 1.0532(6) 0.7391(7) 0.2289(3) 0.0225(14) Uani 1 1 d .
H26 H 1.0756 0.8130 0.2488 0.027 Uiso 1 1 calc R
C27 C 1.0340(6) 0.6353(7) 0.2616(3) 0.0246(15) Uani 1 1 d .
C28 C 1.0503(6) 0.6451(8) 0.3269(3) 0.0320(18) Uani 1 1 d .
H28A H 1.1452 0.6183 0.3411 0.038 Uiso 1 1 calc R
H28B H 1.0437 0.7321 0.3369 0.038 Uiso 1 1 calc R
C29 C 0.9738(8) 0.3646(7) 0.4930(3) 0.0289(17) Uani 1 1 d .
C30 C 1.0803(8) 0.2789(9) 0.4749(4) 0.045(2) Uani 1 1 d .
H30A H 1.0369 0.2234 0.4453 0.067 Uiso 1 1 calc R
H30B H 1.1205 0.2322 0.5086 0.067 Uiso 1 1 calc R
H30C H 1.1533 0.3251 0.4590 0.067 Uiso 1 1 calc R
C31 C 1.0320(8) 0.4498(8) 0.5408(3) 0.044(2) Uani 1 1 d .
H31A H 1.1096 0.4954 0.5281 0.066 Uiso 1 1 calc R
H31B H 1.0643 0.4026 0.5755 0.066 Uiso 1 1 calc R
H31C H 0.9598 0.5064 0.5498 0.066 Uiso 1 1 calc R
C32 C 0.8612(7) 0.2858(8) 0.5173(3) 0.0372(19) Uani 1 1 d .
H32A H 0.7847 0.3379 0.5262 0.056 Uiso 1 1 calc R
H32B H 0.9012 0.2447 0.5527 0.056 Uiso 1 1 calc R
H32C H 0.8266 0.2251 0.4884 0.056 Uiso 1 1 calc R
C33 C 0.7469(10) 0.7896(7) 0.3211(3) 0.047(2) Uani 1 1 d .
H33A H 0.7041 0.7913 0.3573 0.070 Uiso 1 1 calc R
H33B H 0.6895 0.8355 0.2912 0.070 Uiso 1 1 calc R
H33C H 0.8391 0.8264 0.3275 0.070 Uiso 1 1 calc R
C34 C 0.4309(6) 0.0821(7) 0.3662(3) 0.0251(15) Uani 1 1 d .
C35 C 0.3260(8) 0.1122(9) 0.4086(3) 0.0392(19) Uani 1 1 d .
H35A H 0.2346 0.1249 0.3870 0.059 Uiso 1 1 calc R
H35B H 0.3548 0.1861 0.4301 0.059 Uiso 1 1 calc R
H35C H 0.3213 0.0447 0.4358 0.059 Uiso 1 1 calc R
C36 C 0.3776(8) -0.0232(9) 0.3292(3) 0.042(2) Uani 1 1 d .
H36A H 0.4480 -0.0486 0.3047 0.062 Uiso 1 1 calc R
H36B H 0.2936 0.0011 0.3047 0.062 Uiso 1 1 calc R
H36C H 0.3564 -0.0909 0.3541 0.062 Uiso 1 1 calc R
C37 C 0.5734(8) 0.0444(8) 0.4014(3) 0.0394(19) Uani 1 1 d .
H37A H 0.5630 -0.0344 0.4201 0.059 Uiso 1 1 calc R
H37B H 0.6007 0.1058 0.4310 0.059 Uiso 1 1 calc R
H37C H 0.6446 0.0382 0.3749 0.059 Uiso 1 1 calc R
C38 C 0.3771(7) 0.5777(9) 0.2248(4) 0.053(3) Uani 1 1 d .
H38A H 0.3188 0.5383 0.1931 0.079 Uiso 1 1 calc R
H38B H 0.3942 0.6621 0.2144 0.079 Uiso 1 1 calc R
H38C H 0.3300 0.5759 0.2599 0.079 Uiso 1 1 calc R
C39 C 0.5289(7) 0.5649(7) 0.0069(3) 0.0246(14) Uani 1 1 d .
C40 C 0.4131(8) 0.6523(7) 0.0245(4) 0.0369(19) Uani 1 1 d .
H40A H 0.4499 0.7008 0.0582 0.055 Uiso 1 1 calc R
H40B H 0.3343 0.6043 0.0344 0.055 Uiso 1 1 calc R
H40C H 0.3829 0.7065 -0.0079 0.055 Uiso 1 1 calc R
C41 C 0.4604(11) 0.4801(8) -0.0408(3) 0.049(2) Uani 1 1 d .
H41A H 0.4188 0.5288 -0.0735 0.074 Uiso 1 1 calc R
H41B H 0.3885 0.4318 -0.0252 0.074 Uiso 1 1 calc R
H41C H 0.5303 0.4259 -0.0539 0.074 Uiso 1 1 calc R
C42 C 0.6399(8) 0.6406(8) -0.0177(3) 0.040(2) Uani 1 1 d .
H42A H 0.7042 0.5867 -0.0348 0.061 Uiso 1 1 calc R
H42B H 0.6905 0.6881 0.0135 0.061 Uiso 1 1 calc R
H42C H 0.5962 0.6956 -0.0475 0.061 Uiso 1 1 calc R
C43 C 0.7574(9) 0.1434(8) 0.1768(3) 0.048(2) Uani 1 1 d .
H43A H 0.7357 0.0868 0.2070 0.071 Uiso 1 1 calc R
H43B H 0.8525 0.1299 0.1682 0.071 Uiso 1 1 calc R
H43C H 0.6935 0.1299 0.1416 0.071 Uiso 1 1 calc R
C44 C 1.0644(7) 0.8504(7) 0.1316(3) 0.0259(15) Uani 1 1 d .
C45 C 0.9338(7) 0.8886(8) 0.0973(3) 0.0338(17) Uani 1 1 d .
H45A H 0.8901 0.8181 0.0770 0.051 Uiso 1 1 calc R
H45B H 0.9538 0.9502 0.0690 0.051 Uiso 1 1 calc R
H45C H 0.8711 0.9226 0.1233 0.051 Uiso 1 1 calc R
C46 C 1.1724(8) 0.8225(8) 0.0896(3) 0.0397(19) Uani 1 1 d .
H46A H 1.2568 0.7909 0.1115 0.060 Uiso 1 1 calc R
H46B H 1.1940 0.8970 0.0694 0.060 Uiso 1 1 calc R
H46C H 1.1350 0.7617 0.0612 0.060 Uiso 1 1 calc R
C47 C 1.1235(8) 0.9585(7) 0.1697(3) 0.0376(18) Uani 1 1 d .
H47A H 1.0578 0.9810 0.1969 0.056 Uiso 1 1 calc R
H47B H 1.1384 1.0281 0.1449 0.056 Uiso 1 1 calc R
H47C H 1.2116 0.9347 0.1914 0.056 Uiso 1 1 calc R
C48 C 1.1211(6) 0.3603(8) 0.2773(3) 0.0366(18) Uani 1 1 d .
H48A H 1.1504 0.3250 0.2419 0.055 Uiso 1 1 calc R
H48B H 1.1093 0.2955 0.3052 0.055 Uiso 1 1 calc R
H48C H 1.1916 0.4175 0.2942 0.055 Uiso 1 1 calc R
C49 C 0.4760(8) 0.5575(8) 0.4089(3) 0.0346(19) Uani 1 1 d .
H49A H 0.3762 0.5499 0.3954 0.042 Uiso 1 1 calc R
H49B H 0.4993 0.4959 0.4394 0.042 Uiso 1 1 calc R
C50 C 0.5040(7) 0.6827(6) 0.4344(3) 0.0423(15) Uani 1 1 d .
H50A H 0.5994 0.6867 0.4530 0.063 Uiso 1 1 calc R
H50B H 0.4402 0.6989 0.4632 0.063 Uiso 1 1 calc R
H50C H 0.4906 0.7436 0.4035 0.063 Uiso 1 1 calc R
C51 C 1.0222(6) 0.3735(7) 0.0887(3) 0.0300(16) Uani 1 1 d .
H51A H 1.0111 0.4385 0.0597 0.045 Uiso 1 1 calc R
H51B H 0.9884 0.2969 0.0708 0.045 Uiso 1 1 calc R
H51C H 1.1202 0.3652 0.1033 0.045 Uiso 1 1 calc R
N1G N 0.5170(8) 0.8986(8) 0.1884(3) 0.0479(19) Uani 1 1 d .
C1G C 0.5858(8) 0.8177(7) 0.1806(3) 0.0299(17) Uani 1 1 d .
C2G C 0.6752(7) 0.7122(7) 0.1714(3) 0.0293(16) Uani 1 1 d .
H2G1 H 0.7078 0.7183 0.1331 0.044 Uiso 1 1 calc R
H2G2 H 0.6222 0.6371 0.1737 0.044 Uiso 1 1 calc R
H2G3 H 0.7547 0.7115 0.2013 0.044 Uiso 1 1 calc R
N1H N 0.9810(7) 0.0342(7) 0.3127(3) 0.0419(17) Uani 1 1 d .
C1H C 0.9120(7) 0.1162(7) 0.3207(3) 0.0277(16) Uani 1 1 d .
C2H C 0.8284(7) 0.2176(8) 0.3314(3) 0.0323(18) Uani 1 1 d .
H2H1 H 0.8562 0.2878 0.3096 0.048 Uiso 1 1 calc R
H2H2 H 0.8403 0.2364 0.3729 0.048 Uiso 1 1 calc R
H2H3 H 0.7312 0.1984 0.3192 0.048 Uiso 1 1 calc R

loop_
_atom_site_aniso_label
_atom_site_aniso_U_11
_atom_site_aniso_U_22
_atom_site_aniso_U_33
_atom_site_aniso_U_23
_atom_site_aniso_U_13
_atom_site_aniso_U_12
O1 0.024(2) 0.022(3) 0.025(2) 0.002(2) 0.0029(17) -0.004(2)
O2 0.021(2) 0.025(3) 0.029(2) 0.000(2) 0.0037(18) -0.007(2)
O3 0.037(3) 0.021(3) 0.0116(18) 0.0046(19) -0.0097(17) -0.004(2)
O4 0.020(2) 0.034(3) 0.023(2) 0.016(2) -0.0006(17) -0.005(2)
C1 0.018(3) 0.024(4) 0.024(3) -0.008(3) 0.000(2) -0.012(3)
C2 0.035(4) 0.017(3) 0.012(2) 0.003(3) -0.008(2) 0.000(3)
C3 0.028(3) 0.023(4) 0.015(2) 0.002(3) -0.004(2) -0.008(3)
C4 0.020(3) 0.015(3) 0.026(3) -0.003(3) -0.005(2) 0.002(3)
C5 0.031(3) 0.018(3) 0.021(3) 0.006(3) 0.004(2) 0.005(3)
C6 0.033(3) 0.010(3) 0.010(2) -0.001(2) -0.004(2) 0.004(3)
C7 0.014(3) 0.034(4) 0.023(3) -0.001(3) 0.005(2) 0.001(3)
C8 0.004(3) 0.044(4) 0.019(3) 0.013(3) 0.008(2) 0.002(3)
C9 0.009(3) 0.032(4) 0.023(3) -0.006(3) -0.003(2) 0.006(3)
C10 0.016(3) 0.031(4) 0.019(3) 0.010(3) 0.001(2) 0.006(3)
C11 0.011(3) 0.030(4) 0.027(3) 0.005(3) 0.002(2) 0.008(3)
C12 0.012(3) 0.033(4) 0.028(3) 0.003(3) 0.010(2) -0.001(3)
C13 0.017(3) 0.032(4) 0.016(3) 0.004(3) -0.002(2) 0.004(3)
C14 0.037(4) 0.041(5) 0.012(3) 0.003(3) -0.002(2) -0.013(3)
C15 0.034(4) 0.014(3) 0.009(2) 0.004(2) -0.002(2) 0.010(3)
C16 0.017(3) 0.033(4) 0.020(3) -0.012(3) 0.007(2) -0.012(3)
C17 0.014(3) 0.029(4) 0.025(3) -0.011(3) 0.001(2) 0.007(3)
C18 0.035(4) 0.018(3) 0.012(2) -0.006(2) 0.004(2) 0.006(3)
C19 0.020(3) 0.014(3) 0.018(2) -0.007(2) 0.006(2) -0.002(2)
C20 0.016(3) 0.022(3) 0.028(3) -0.006(3) 0.007(2) -0.001(3)
C21 0.026(3) 0.011(3) 0.022(3) 0.004(2) 0.000(2) 0.008(3)
C22 0.022(3) 0.010(3) 0.028(3) -0.002(3) -0.003(2) -0.004(2)
C23 0.016(3) 0.019(3) 0.025(3) 0.005(3) 0.008(2) -0.001(2)
C24 0.022(3) 0.022(3) 0.021(3) -0.006(3) 0.006(2) 0.004(3)
C25 0.020(3) 0.017(3) 0.025(3) -0.001(3) 0.005(2) -0.005(3)
C26 0.020(3) 0.019(3) 0.027(3) -0.004(3) -0.005(2) -0.003(3)
C27 0.012(3) 0.032(4) 0.030(3) -0.005(3) 0.003(2) -0.016(3)
C28 0.017(3) 0.046(5) 0.032(3) -0.003(3) -0.001(3) -0.015(3)
C29 0.044(4) 0.026(4) 0.018(3) 0.009(3) 0.004(3) 0.011(3)
C30 0.032(4) 0.041(5) 0.061(5) 0.012(5) 0.006(4) 0.012(4)
C31 0.046(4) 0.039(5) 0.041(4) 0.011(4) -0.020(4) 0.006(4)
C32 0.036(4) 0.037(5) 0.040(4) 0.024(4) 0.008(3) -0.004(3)
C33 0.091(7) 0.015(4) 0.031(4) 0.000(3) -0.009(4) -0.006(4)
C34 0.015(3) 0.031(4) 0.029(3) 0.003(3) 0.002(2) 0.000(3)
C35 0.047(4) 0.041(5) 0.036(4) 0.002(4) 0.031(3) 0.002(4)
C36 0.046(5) 0.048(5) 0.030(4) 0.009(4) -0.002(3) -0.004(4)
C37 0.035(4) 0.032(4) 0.049(4) 0.010(4) -0.006(3) 0.001(4)
C38 0.027(4) 0.045(5) 0.080(6) 0.031(5) -0.017(4) -0.008(4)
C39 0.025(4) 0.017(3) 0.029(3) -0.004(3) -0.006(3) 0.002(3)
C40 0.041(4) 0.024(4) 0.046(4) 0.005(4) 0.004(3) 0.016(3)
C41 0.093(7) 0.031(5) 0.019(3) -0.004(3) -0.018(4) 0.005(5)
C42 0.058(5) 0.030(4) 0.032(4) 0.006(3) 0.000(3) 0.026(4)
C43 0.065(6) 0.027(5) 0.043(4) 0.010(4) -0.028(4) -0.002(4)
C44 0.035(4) 0.017(3) 0.026(3) 0.004(3) 0.007(3) -0.003(3)
C45 0.038(4) 0.027(4) 0.037(4) 0.009(3) 0.004(3) -0.001(3)
C46 0.038(4) 0.035(5) 0.045(4) 0.009(4) 0.001(3) -0.009(4)
C47 0.047(4) 0.014(4) 0.053(4) -0.002(3) 0.009(4) -0.012(3)
C48 0.022(3) 0.041(5) 0.046(4) 0.028(4) 0.004(3) 0.001(3)
C49 0.042(4) 0.045(5) 0.016(3) -0.002(3) 0.002(3) 0.016(4)
C50 0.055(4) 0.033(3) 0.039(3) -0.003(3) 0.008(3) 0.012(3)
C51 0.016(3) 0.028(4) 0.048(4) -0.005(3) 0.014(3) -0.001(3)
N1G 0.058(5) 0.038(4) 0.051(4) -0.008(4) 0.021(3) 0.006(4)
C1G 0.043(4) 0.030(4) 0.019(3) 0.005(3) 0.013(3) 0.000(4)
C2G 0.030(4) 0.023(4) 0.035(4) -0.003(3) 0.005(3) -0.002(3)
N1H 0.038(4) 0.039(4) 0.046(4) 0.003(3) -0.007(3) 0.004(4)
C1H 0.019(3) 0.033(4) 0.028(3) -0.003(3) -0.008(3) -0.010(3)
C2H 0.029(4) 0.044(5) 0.025(3) 0.004(3) 0.008(3) -0.002(3)

loop_
_atom_type_symbol
_atom_type_description
_atom_type_scat_dispersion_real
_atom_type_scat_dispersion_imag
_atom_type_scat_source
C C 0.0033 0.0000 'International Tables Vol C Tables 4.2.6.8 and 6.1.1.4'
H H 0.0000 0.0000 'International Tables Vol C Tables 4.2.6.8 and 6.1.1.4'
N N 0.0061 0.0000 'International Tables Vol C Tables 4.2.6.8 and 6.1.1.4'
O O 0.0106 0.0000 'International Tables Vol C Tables 4.2.6.8 and 6.1.1.4'

loop_
_geom_angle_atom_site_label_1
_geom_angle_atom_site_label_2
_geom_angle_atom_site_label_3
_geom_angle
C1 O1 C33 112.0(5)
C8 O2 C38 111.1(5)
C15 O3 C43 112.6(5)
C22 O4 C48 114.6(5)
C6 C1 O1 120.6(5)
C6 C1 C2 121.4(6)
O1 C1 C2 117.9(5)
C1 C2 C3 115.7(6)
C1 C2 C28 121.9(6)
C3 C2 C28 122.3(6)
C4 C3 C2 124.6(6)
C4 C3 H3 117.7
C2 C3 H3 117.7
C3 C4 C5 116.0(6)
C3 C4 C29 121.2(6)
C5 C4 C29 122.8(6)
C6 C5 C4 121.4(6)
C6 C5 H5 119.3
C4 C5 H5 119.3
C1 C6 C5 120.6(6)
C1 C6 C7 119.3(5)
C5 C6 C7 120.1(6)
C49 C7 C9 111.1(6)
C49 C7 C6 112.2(5)
C9 C7 C6 108.7(5)
C49 C7 H7 108.2
C9 C7 H7 108.2
C6 C7 H7 108.2
C13 C8 O2 121.3(5)
C13 C8 C9 119.7(6)
O2 C8 C9 119.0(6)
C10 C9 C8 118.4(6)
C10 C9 C7 122.6(5)
C8 C9 C7 119.0(6)
C11 C10 C9 122.9(6)
C11 C10 H10 118.6
C9 C10 H10 118.6
C10 C11 C12 118.2(7)
C10 C11 C34 121.8(6)
C12 C11 C34 119.9(7)
C13 C12 C11 120.4(7)
C13 C12 H12 119.8
C11 C12 H12 119.8
C8 C13 C12 120.0(5)
C8 C13 C14 121.5(6)
C12 C13 C14 118.3(7)
C13 C14 C16 117.0(5)
C13 C14 H14A 108.1
C16 C14 H14A 108.1
C13 C14 H14B 108.1
C16 C14 H14B 108.1
H14A C14 H14B 107.3
O3 C15 C16 120.7(6)
O3 C15 C20 118.1(6)
C16 C15 C20 121.2(6)
C17 C16 C15 120.6(6)
C17 C16 C14 117.7(5)
C15 C16 C14 121.7(6)
C16 C17 C18 120.8(5)
C16 C17 H17 119.6
C18 C17 H17 119.6
C19 C18 C17 118.0(6)
C19 C18 C39 122.6(6)
C17 C18 C39 119.4(6)
C18 C19 C20 123.3(6)
C18 C19 H19 118.4
C20 C19 H19 118.4
C15 C20 C19 116.1(5)
C15 C20 C21 123.3(6)
C19 C20 C21 120.6(5)
C20 C21 C23 110.5(5)
C20 C21 C51 113.0(5)
C23 C21 C51 114.0(5)
C20 C21 H21 106.2
C23 C21 H21 106.2
C51 C21 H21 106.2
O4 C22 C23 120.1(6)
O4 C22 C27 117.3(5)
C23 C22 C27 122.6(6)
C24 C23 C22 116.7(6)
C24 C23 C21 121.5(5)
C22 C23 C21 121.8(6)
C23 C24 C25 123.2(5)
C23 C24 H24 118.4
C25 C24 H24 118.4
C26 C25 C24 116.5(6)
C26 C25 C44 124.8(6)
C24 C25 C44 118.7(5)
C25 C26 C27 123.3(6)
C25 C26 H26 118.4
C27 C26 H26 118.4
C26 C27 C22 117.6(6)
C26 C27 C28 118.8(6)
C22 C27 C28 123.6(7)
C2 C28 C27 118.9(6)
C2 C28 H28A 107.6
C27 C28 H28A 107.6
C2 C28 H28B 107.6
C27 C28 H28B 107.6
H28A C28 H28B 107.0
C30 C29 C31 112.5(6)
C30 C29 C4 109.9(6)
C31 C29 C4 107.9(6)
C30 C29 C32 106.8(7)
C31 C29 C32 107.5(6)
C4 C29 C32 112.3(6)
C29 C30 H30A 109.5
C29 C30 H30B 109.5
H30A C30 H30B 109.5
C29 C30 H30C 109.5
H30A C30 H30C 109.5
H30B C30 H30C 109.5
C29 C31 H31A 109.5
C29 C31 H31B 109.5
H31A C31 H31B 109.5
C29 C31 H31C 109.5
H31A C31 H31C 109.5
H31B C31 H31C 109.5
C29 C32 H32A 109.5
C29 C32 H32B 109.5
H32A C32 H32B 109.5
C29 C32 H32C 109.5
H32A C32 H32C 109.5
H32B C32 H32C 109.5
O1 C33 H33A 109.5
O1 C33 H33B 109.5
H33A C33 H33B 109.5
O1 C33 H33C 109.5
H33A C33 H33C 109.5
H33B C33 H33C 109.5
C36 C34 C35 108.8(6)
C36 C34 C11 113.8(5)
C35 C34 C11 108.2(6)
C36 C34 C37 108.6(6)
C35 C34 C37 109.4(6)
C11 C34 C37 108.1(5)
C34 C35 H35A 109.5
C34 C35 H35B 109.5
H35A C35 H35B 109.5
C34 C35 H35C 109.5
H35A C35 H35C 109.5
H35B C35 H35C 109.5
C34 C36 H36A 109.5
C34 C36 H36B 109.5
H36A C36 H36B 109.5
C34 C36 H36C 109.5
H36A C36 H36C 109.5
H36B C36 H36C 109.5
C34 C37 H37A 109.5
C34 C37 H37B 109.5
H37A C37 H37B 109.5
C34 C37 H37C 109.5
H37A C37 H37C 109.5
H37B C37 H37C 109.5
O2 C38 H38A 109.5
O2 C38 H38B 109.5
H38A C38 H38B 109.5
O2 C38 H38C 109.5
H38A C38 H38C 109.5
H38B C38 H38C 109.5
C42 C39 C18 111.5(5)
C42 C39 C41 109.2(6)
C18 C39 C41 109.8(6)
C42 C39 C40 108.8(6)
C18 C39 C40 110.4(6)
C41 C39 C40 107.1(5)
C39 C40 H40A 109.5
C39 C40 H40B 109.5
H40A C40 H40B 109.5
C39 C40 H40C 109.5
H40A C40 H40C 109.5
H40B C40 H40C 109.5
C39 C41 H41A 109.5
C39 C41 H41B 109.5
H41A C41 H41B 109.5
C39 C41 H41C 109.5
H41A C41 H41C 109.5
H41B C41 H41C 109.5
C39 C42 H42A 109.5
C39 C42 H42B 109.5
H42A C42 H42B 109.5
C39 C42 H42C 109.5
H42A C42 H42C 109.5
H42B C42 H42C 109.5
O3 C43 H43A 109.5
O3 C43 H43B 109.5
H43A C43 H43B 109.5
O3 C43 H43C 109.5
H43A C43 H43C 109.5
H43B C43 H43C 109.5
C45 C44 C25 111.0(6)
C45 C44 C46 108.7(6)
C25 C44 C46 110.6(6)
C45 C44 C47 109.2(6)
C25 C44 C47 111.1(5)
C46 C44 C47 106.1(6)
C44 C45 H45A 109.5
C44 C45 H45B 109.5
H45A C45 H45B 109.5
C44 C45 H45C 109.5
H45A C45 H45C 109.5
H45B C45 H45C 109.5
C44 C46 H46A 109.5
C44 C46 H46B 109.5
H46A C46 H46B 109.5
C44 C46 H46C 109.5
H46A C46 H46C 109.5
H46B C46 H46C 109.5
C44 C47 H47A 109.5
C44 C47 H47B 109.5
H47A C47 H47B 109.5
C44 C47 H47C 109.5
H47A C47 H47C 109.5
H47B C47 H47C 109.5
O4 C48 H48A 109.5
O4 C48 H48B 109.5
H48A C48 H48B 109.5
O4 C48 H48C 109.5
H48A C48 H48C 109.5
H48B C48 H48C 109.5
C50 C49 C7 112.5(7)
C50 C49 H49A 109.1
C7 C49 H49A 109.1
C50 C49 H49B 109.1
C7 C49 H49B 109.1
H49A C49 H49B 107.8
C49 C50 H50A 109.5
C49 C50 H50B 109.5
H50A C50 H50B 109.5
C49 C50 H50C 109.5
H50A C50 H50C 109.5
H50B C50 H50C 109.5
C21 C51 H51A 109.5
C21 C51 H51B 109.5
H51A C51 H51B 109.5
C21 C51 H51C 109.5
H51A C51 H51C 109.5
H51B C51 H51C 109.5
N1G C1G C2G 179.2(8)
C1G C2G H2G1 109.5
C1G C2G H2G2 109.5
H2G1 C2G H2G2 109.5
C1G C2G H2G3 109.5
H2G1 C2G H2G3 109.5
H2G2 C2G H2G3 109.5
N1H C1H C2H 179.1(8)
C1H C2H H2H1 109.5
C1H C2H H2H2 109.5
H2H1 C2H H2H2 109.5
C1H C2H H2H3 109.5
H2H1 C2H H2H3 109.5
H2H2 C2H H2H3 109.5

loop_
_geom_bond_atom_site_label_1
_geom_bond_atom_site_label_2
_geom_bond_distance
O1 C1 1.389(8)
O1 C33 1.433(9)
O2 C8 1.395(8)
O2 C38 1.451(9)
O3 C15 1.386(7)
O3 C43 1.432(10)
O4 C22 1.376(8)
O4 C48 1.410(8)
C1 C6 1.374(9)
C1 C2 1.411(9)
C2 C3 1.430(8)
C2 C28 1.473(9)
C3 C4 1.377(9)
C3 H3 0.9500
C4 C5 1.424(8)
C4 C29 1.525(8)
C5 C6 1.386(8)
C5 H5 0.9500
C6 C7 1.582(8)
C7 C49 1.538(9)
C7 C9 1.556(10)
C7 H7 1.0000
C8 C13 1.374(10)
C8 C9 1.407(8)
C9 C10 1.384(10)
C10 C11 1.351(10)
C10 H10 0.9500
C11 C12 1.404(8)
C11 C34 1.553(10)
C12 C13 1.391(10)
C12 H12 0.9500
C13 C14 1.536(7)
C14 C16 1.559(9)
C14 H14A 0.9900
C14 H14B 0.9900
C15 C16 1.397(8)
C15 C20 1.402(9)
C16 C17 1.339(9)
C17 C18 1.428(9)
C17 H17 0.9500
C18 C19 1.355(8)
C18 C39 1.541(8)
C19 C20 1.418(9)
C19 H19 0.9500
C20 C21 1.495(8)
C21 C23 1.497(9)
C21 C51 1.544(9)
C21 H21 1.0000
C22 C23 1.407(8)
C22 C27 1.413(9)
C23 C24 1.397(9)
C24 C25 1.434(9)
C24 H24 0.9500
C25 C26 1.391(8)
C25 C44 1.527(9)
C26 C27 1.396(10)
C26 H26 0.9500
C27 C28 1.512(9)
C28 H28A 0.9900
C28 H28B 0.9900
C29 C30 1.497(11)
C29 C31 1.514(11)
C29 C32 1.554(10)
C30 H30A 0.9800
C30 H30B 0.9800
C30 H30C 0.9800
C31 H31A 0.9800
C31 H31B 0.9800
C31 H31C 0.9800
C32 H32A 0.9800
C32 H32B 0.9800
C32 H32C 0.9800
C33 H33A 0.9800
C33 H33B 0.9800
C33 H33C 0.9800
C34 C36 1.501(11)
C34 C35 1.535(9)
C34 C37 1.584(9)
C35 H35A 0.9800
C35 H35B 0.9800
C35 H35C 0.9800
C36 H36A 0.9800
C36 H36B 0.9800
C36 H36C 0.9800
C37 H37A 0.9800
C37 H37B 0.9800
C37 H37C 0.9800
C38 H38A 0.9800
C38 H38B 0.9800
C38 H38C 0.9800
C39 C42 1.526(11)
C39 C41 1.541(9)
C39 C40 1.572(10)
C40 H40A 0.9800
C40 H40B 0.9800
C40 H40C 0.9800
C41 H41A 0.9800
C41 H41B 0.9800
C41 H41C 0.9800
C42 H42A 0.9800
C42 H42B 0.9800
C42 H42C 0.9800
C43 H43A 0.9800
C43 H43B 0.9800
C43 H43C 0.9800
C44 C45 1.482(9)
C44 C46 1.544(10)
C44 C47 1.555(9)
C45 H45A 0.9800
C45 H45B 0.9800
C45 H45C 0.9800
C46 H46A 0.9800
C46 H46B 0.9800
C46 H46C 0.9800
C47 H47A 0.9800
C47 H47B 0.9800
C47 H47C 0.9800
C48 H48A 0.9800
C48 H48B 0.9800
C48 H48C 0.9800
C49 C50 1.514(11)
C49 H49A 0.9900
C49 H49B 0.9900
C50 H50A 0.9800
C50 H50B 0.9800
C50 H50C 0.9800
C51 H51A 0.9800
C51 H51B 0.9800
C51 H51C 0.9800
N1G C1G 1.142(11)
C1G C2G 1.481(10)
C2G H2G1 0.9800
C2G H2G2 0.9800
C2G H2G3 0.9800
N1H C1H 1.153(11)
C1H C2H 1.420(11)
C2H H2H1 0.9800
C2H H2H2 0.9800
C2H H2H3 0.9800

loop_
_geom_torsion_atom_site_label_1
_geom_torsion_atom_site_label_2
_geom_torsion_atom_site_label_3
_geom_torsion_atom_site_label_4
_geom_torsion
C33 O1 C1 C6 95.6(8)
C33 O1 C1 C2 -88.0(8)
C6 C1 C2 C3 -5.5(9)
O1 C1 C2 C3 178.2(5)
C6 C1 C2 C28 178.2(6)
O1 C1 C2 C28 1.9(9)
C1 C2 C3 C4 0.7(10)
C28 C2 C3 C4 177.0(7)
C2 C3 C4 C5 4.2(10)
C2 C3 C4 C29 -178.5(6)
C3 C4 C5 C6 -4.6(9)
C29 C4 C5 C6 178.2(6)
O1 C1 C6 C5 -178.6(6)
C2 C1 C6 C5 5.3(9)
O1 C1 C6 C7 3.0(9)
C2 C1 C6 C7 -173.2(6)
C4 C5 C6 C1 0.1(9)
C4 C5 C6 C7 178.5(6)
C1 C6 C7 C49 -130.5(7)
C5 C6 C7 C49 51.0(8)
C1 C6 C7 C9 106.2(7)
C5 C6 C7 C9 -72.3(7)
C38 O2 C8 C13 92.7(7)
C38 O2 C8 C9 -90.0(7)
C13 C8 C9 C10 -5.2(9)
O2 C8 C9 C10 177.5(5)
C13 C8 C9 C7 173.6(5)
O2 C8 C9 C7 -3.7(8)
C49 C7 C9 C10 -45.9(8)
C6 C7 C9 C10 78.0(7)
C49 C7 C9 C8 135.3(6)
C6 C7 C9 C8 -100.7(6)
C8 C9 C10 C11 0.2(10)
C7 C9 C10 C11 -178.6(5)
C9 C10 C11 C12 4.9(10)
C9 C10 C11 C34 -178.7(6)
C10 C11 C12 C13 -5.1(9)
C34 C11 C12 C13 178.5(6)
O2 C8 C13 C12 -177.8(6)
C9 C8 C13 C12 5.0(9)
O2 C8 C13 C14 -2.8(9)
C9 C8 C13 C14 179.9(6)
C11 C12 C13 C8 0.2(10)
C11 C12 C13 C14 -174.9(5)
C8 C13 C14 C16 47.0(9)
C12 C13 C14 C16 -138.0(7)
C43 O3 C15 C16 86.9(8)
C43 O3 C15 C20 -92.2(8)
O3 C15 C16 C17 -176.4(6)
C20 C15 C16 C17 2.8(10)
O3 C15 C16 C14 2.1(9)
C20 C15 C16 C14 -178.7(6)
C13 C14 C16 C17 -132.3(7)
C13 C14 C16 C15 49.1(9)
C15 C16 C17 C18 -0.2(10)
C14 C16 C17 C18 -178.8(6)
C16 C17 C18 C19 -1.0(9)
C16 C17 C18 C39 177.6(6)
C17 C18 C19 C20 -0.3(9)
C39 C18 C19 C20 -178.9(6)
O3 C15 C20 C19 175.3(5)
C16 C15 C20 C19 -3.9(9)
O3 C15 C20 C21 -7.4(9)
C16 C15 C20 C21 173.4(6)
C18 C19 C20 C15 2.7(9)
C18 C19 C20 C21 -174.7(6)
C15 C20 C21 C23 -101.4(7)
C19 C20 C21 C23 75.8(7)
C15 C20 C21 C51 129.6(7)
C19 C20 C21 C51 -53.3(8)
C48 O4 C22 C23 90.6(7)
C48 O4 C22 C27 -88.5(7)
O4 C22 C23 C24 -173.8(6)
C27 C22 C23 C24 5.3(9)
O4 C22 C23 C21 6.4(9)
C27 C22 C23 C21 -174.4(6)
C20 C21 C23 C24 -82.2(8)
C51 C21 C23 C24 46.4(9)
C20 C21 C23 C22 97.6(7)
C51 C21 C23 C22 -133.9(6)
C22 C23 C24 C25 -4.1(10)
C21 C23 C24 C25 175.7(5)
C23 C24 C25 C26 1.5(10)
C23 C24 C25 C44 -179.7(6)
C24 C25 C26 C27 0.1(10)
C44 C25 C26 C27 -178.7(6)
C25 C26 C27 C22 1.1(10)
C25 C26 C27 C28 179.7(6)
O4 C22 C27 C26 175.2(6)
C23 C22 C27 C26 -3.9(10)
O4 C22 C27 C28 -3.3(9)
C23 C22 C27 C28 177.6(6)
C1 C2 C28 C27 -54.2(10)
C3 C2 C28 C27 129.7(7)
C26 C27 C28 C2 140.5(7)
C22 C27 C28 C2 -41.1(10)
C3 C4 C29 C30 -50.2(9)
C5 C4 C29 C30 126.9(7)
C3 C4 C29 C31 72.8(8)
C5 C4 C29 C31 -110.1(7)
C3 C4 C29 C32 -169.0(7)
C5 C4 C29 C32 8.1(9)
C10 C11 C34 C36 174.8(6)
C12 C11 C34 C36 -8.9(9)
C10 C11 C34 C35 53.7(8)
C12 C11 C34 C35 -130.0(6)
C10 C11 C34 C37 -64.6(8)
C12 C11 C34 C37 111.7(7)
C19 C18 C39 C42 -10.7(9)
C17 C18 C39 C42 170.8(6)
C19 C18 C39 C41 110.5(7)
C17 C18 C39 C41 -68.1(8)
C19 C18 C39 C40 -131.7(7)
C17 C18 C39 C40 49.7(8)
C26 C25 C44 C45 -113.5(7)
C24 C25 C44 C45 67.7(8)
C26 C25 C44 C46 125.7(7)
C24 C25 C44 C46 -53.0(8)
C26 C25 C44 C47 8.1(10)
C24 C25 C44 C47 -170.6(5)
C9 C7 C49 C50 -171.9(5)
C6 C7 C49 C50 66.2(8)
